data_4134036
loop_
_publ_author_name
'Ma, Yu-Juan'
'Hu, Ji-Xiang'
'Han, Song-De'
'Pan, Jie'
'Li, Jin-Hua'
'Wang, Guo-Ming'

_publ_section_title
;
 Manipulating On/Off Single-Molecule Magnet Behavior in a Dy(III)-Based
 Photochromic Complex.
;
_journal_name_full 'Journal of the American Chemical Society'
_journal_paper_doi 10.1021/jacs.9b13461
_journal_year 2020
_chemical_formula_sum 'C44 H70 N12 O35 P8'
_chemical_formula_weight 1574.88
_space_group_crystal_system monoclinic
_space_group_IT_number 15
_space_group_name_Hall '-C 2yc'
_space_group_name_H-M_alt 'C 1 2/c 1'
_atom_sites_solution_hydrogens mixed
_audit_creation_method SHELXL-2016/6
_cell_angle_alpha 90
_cell_angle_beta 118.419(5)
_cell_angle_gamma 90
_cell_formula_units_Z 4
_cell_length_a 22.7019(15)
_cell_length_b 23.2501(16)
_cell_length_c 13.5359(8)
_cell_measurement_reflns_used 4337
_cell_measurement_temperature 293(2)
_cell_measurement_theta_max 28.0570
_cell_measurement_theta_min 2.5880
_cell_volume 6283.6(8)
_computing_cell_refinement 'CrysAlisPro 1.171.39.16b (Rigaku OD, 2015)'
_computing_data_collection 'CrysAlisPro 1.171.39.16b (Rigaku OD, 2015)'
_computing_data_reduction 'CrysAlisPro 1.171.39.16b (Rigaku OD, 2015)'
_computing_structure_refinement 'SHELXL-2016/6 (Sheldrick, 2016)'
_diffrn_ambient_temperature 293(2)
_diffrn_measured_fraction_theta_full 0.999
_diffrn_measured_fraction_theta_max 0.999
_diffrn_measurement_device_type 'XtaLAB Mini (ROW)'
_diffrn_measurement_method '\w scans'
_diffrn_radiation_type MoK\a
_diffrn_radiation_wavelength 0.71073
_diffrn_reflns_av_R_equivalents 0.0336
_diffrn_reflns_av_unetI/netI 0.0440
_diffrn_reflns_Laue_measured_fraction_full 0.999
_diffrn_reflns_Laue_measured_fraction_max 0.999
_diffrn_reflns_limit_h_max 26
_diffrn_reflns_limit_h_min -26
_diffrn_reflns_limit_k_max 27
_diffrn_reflns_limit_k_min -27
_diffrn_reflns_limit_l_max 14
_diffrn_reflns_limit_l_min -16
_diffrn_reflns_number 13571
_diffrn_reflns_point_group_measured_fraction_full 0.999
_diffrn_reflns_point_group_measured_fraction_max 0.999
_diffrn_reflns_theta_full 25.009
_diffrn_reflns_theta_max 25.009
_diffrn_reflns_theta_min 2.529
_diffrn_source 'fine-focus sealed X-ray tube'
_exptl_absorpt_coefficient_mu 0.331
_exptl_absorpt_correction_T_max 1.00000
_exptl_absorpt_correction_T_min 0.94927
_exptl_absorpt_correction_type multi-scan
_exptl_absorpt_process_details
;
CrysAlisPro 1.171.39.16b (Rigaku Oxford Diffraction, 2015)
Empirical absorption correction using spherical harmonics,
 implemented in SCALE3 ABSPACK scaling algorithm.
;
_exptl_crystal_colour colorlss
_exptl_crystal_density_diffrn 1.665
_exptl_crystal_description block
_exptl_crystal_F_000 3272
_exptl_crystal_size_max 0.24
_exptl_crystal_size_mid 0.22
_exptl_crystal_size_min 0.20
_refine_diff_density_max 1.041
_refine_diff_density_min -0.621
_refine_diff_density_rms 0.082
_refine_ls_extinction_method none
_refine_ls_goodness_of_fit_ref 1.019
_refine_ls_hydrogen_treatment constr
_refine_ls_matrix_type full
_refine_ls_number_parameters 449
_refine_ls_number_reflns 5531
_refine_ls_number_restraints 10
_refine_ls_restrained_S_all 1.018
_refine_ls_R_factor_all 0.0816
_refine_ls_R_factor_gt 0.0555
_refine_ls_shift/su_max 0.001
_refine_ls_shift/su_mean 0.000
_refine_ls_structure_factor_coef Fsqd
_refine_ls_weighting_details 'w=1/[\s^2^(Fo^2^)+(0.0935P)^2^+13.9883P] where P=(Fo^2^+2Fc^2^)/3'
_refine_ls_weighting_scheme calc
_refine_ls_wR_factor_gt 0.1524
_refine_ls_wR_factor_ref 0.1662
_reflns_Friedel_coverage 0.000
_reflns_number_gt 4082
_reflns_number_total 5531
_reflns_threshold_expression 'I > 2\s(I)'
_cod_data_source_file ja9b13461_si_002.cif
_cod_data_source_block QDU-1(COC)
_cod_original_sg_symbol_H-M 'C 2/c'
_cod_database_code 4134036
_shelx_shelxl_version_number 2016/6
_shelx_space_group_comment
;
The symmetry employed for this shelxl refinement is uniquely defined
by the following loop, which should always be used as a source of
symmetry information in preference to the above space-group names.
They are only intended as comments.
;

loop_
_space_group_symop_operation_xyz
'x, y, z'
'-x, y, -z+1/2'
'x+1/2, y+1/2, z'
'-x+1/2, y+1/2, -z+1/2'
'-x, -y, -z'
'x, -y, z-1/2'
'-x+1/2, -y+1/2, -z'
'x+1/2, -y+1/2, z-1/2'

loop_
_atom_site_label
_atom_site_type_symbol
_atom_site_fract_x
_atom_site_fract_y
_atom_site_fract_z
_atom_site_U_iso_or_equiv
_atom_site_adp_type
_atom_site_occupancy
_atom_site_site_symmetry_order
_atom_site_calc_flag
_atom_site_refinement_flags_posn
_atom_site_refinement_flags_adp
_atom_site_refinement_flags_occupancy
P1 P 0.39885(4) 0.17825(4) 0.30774(8) 0.0224(2) Uani 1 1 d . . .
P2 P 0.36548(5) 0.12264(5) 0.08000(8) 0.0301(3) Uani 1 1 d . . .
P3 P 0.23009(5) 0.98956(5) 1.10967(9) 0.0331(3) Uani 1 1 d D . .
P4 P 0.15047(5) 1.03021(5) 0.86281(9) 0.0325(3) Uani 1 1 d D . .
C1 C 0.50515(17) 0.75383(15) 0.3988(3) 0.0232(8) Uani 1 1 d . . .
C2 C 0.51975(17) 0.84875(15) 0.3908(3) 0.0209(7) Uani 1 1 d . . .
C3 C 0.59306(17) 0.78673(15) 0.3815(3) 0.0211(7) Uani 1 1 d . . .
C4 C 0.4221(2) 0.61052(18) 0.3572(3) 0.0368(9) Uani 1 1 d . . .
H4 H 0.423866 0.573926 0.331055 0.044 Uiso 1 1 calc R U .
C5 C 0.4661(2) 0.65197(17) 0.3627(4) 0.0361(9) Uani 1 1 d . . .
H5 H 0.498091 0.643758 0.340350 0.043 Uiso 1 1 calc R U .
C6 C 0.46279(18) 0.70656(15) 0.4018(3) 0.0268(8) Uani 1 1 d . . .
C7 C 0.41552(19) 0.71693(17) 0.4368(3) 0.0315(9) Uani 1 1 d . . .
H7 H 0.412675 0.752959 0.464043 0.038 Uiso 1 1 calc R U .
C8 C 0.3732(2) 0.67386(17) 0.4309(4) 0.0369(10) Uani 1 1 d . . .
H8 H 0.341944 0.680176 0.455799 0.044 Uiso 1 1 calc R U .
C9 C 0.40592(19) 0.97078(17) 0.3612(3) 0.0309(9) Uani 1 1 d . . .
H9 H 0.363570 0.976738 0.354100 0.037 Uiso 1 1 calc R U .
C10 C 0.43058(18) 0.91621(16) 0.3727(3) 0.0263(8) Uani 1 1 d . . .
H10 H 0.405298 0.884904 0.373428 0.032 Uiso 1 1 calc R U .
C11 C 0.49386(18) 0.90808(15) 0.3831(3) 0.0223(7) Uani 1 1 d . . .
C12 C 0.53111(19) 0.95560(16) 0.3839(3) 0.0277(8) Uani 1 1 d . . .
H12 H 0.574078 0.951050 0.392805 0.033 Uiso 1 1 calc R U .
C13 C 0.5037(2) 1.00913(17) 0.3713(3) 0.0308(9) Uani 1 1 d . . .
H13 H 0.527833 1.041262 0.370409 0.037 Uiso 1 1 calc R U .
C14 C 0.72917(19) 0.70891(17) 0.3565(3) 0.0330(9) Uani 1 1 d . . .
H14 H 0.743972 0.671357 0.359248 0.040 Uiso 1 1 calc R U .
C15 C 0.67407(19) 0.71897(16) 0.3707(3) 0.0298(8) Uani 1 1 d . . .
H15 H 0.651526 0.688567 0.382524 0.036 Uiso 1 1 calc R U .
C16 C 0.65259(17) 0.77488(15) 0.3673(3) 0.0230(8) Uani 1 1 d . . .
C17 C 0.68739(18) 0.81920(17) 0.3494(3) 0.0312(9) Uani 1 1 d . . .
H17 H 0.674044 0.857205 0.347180 0.037 Uiso 1 1 calc R U .
C18 C 0.7420(2) 0.80606(19) 0.3351(4) 0.0371(10) Uani 1 1 d . . .
H18 H 0.765408 0.835444 0.322464 0.045 Uiso 1 1 calc R U .
C19 C 0.16634(19) 0.97261(17) 0.9663(3) 0.0338(9) Uani 1 1 d D . .
C20 C 0.34169(16) 0.17490(16) 0.1564(3) 0.0246(8) Uani 1 1 d . . .
C21 C 0.3350(2) 0.23453(18) 0.1054(4) 0.0397(10) Uani 1 1 d . . .
H21A H 0.307541 0.232290 0.025412 0.059 Uiso 1 1 calc R U .
H21B H 0.378520 0.248744 0.122725 0.059 Uiso 1 1 calc R U .
H21C H 0.314584 0.260113 0.136017 0.059 Uiso 1 1 calc R U .
C22 C 0.1005(2) 0.9565(2) 0.9651(4) 0.0534(12) Uani 1 1 d . . .
H22A H 0.065112 0.955193 0.888930 0.080 Uiso 1 1 calc R U .
H22B H 0.090195 0.984690 1.006303 0.080 Uiso 1 1 calc R U .
H22C H 0.105130 0.919417 0.999310 0.080 Uiso 1 1 calc R U .
N1 N 0.48318(15) 0.80660(13) 0.3999(2) 0.0246(7) Uani 1 1 d . . .
N2 N 0.57550(14) 0.84136(13) 0.3819(2) 0.0237(6) Uani 1 1 d . . .
N3 N 0.55921(15) 0.74108(13) 0.3885(3) 0.0261(7) Uani 1 1 d . . .
N4 N 0.37658(17) 0.62275(15) 0.3895(3) 0.0369(8) Uani 1 1 d . . .
H4A H 0.348230 0.596614 0.383391 0.044 Uiso 1 1 calc R U .
N5 N 0.44235(17) 1.01562(14) 0.3602(2) 0.0307(7) Uani 1 1 d . . .
H5A H 0.425859 1.049662 0.352107 0.037 Uiso 1 1 calc R U .
N6 N 0.76163(16) 0.75166(15) 0.3390(3) 0.0346(8) Uani 1 1 d . . .
H6 H 0.795903 0.744233 0.330069 0.042 Uiso 1 1 calc R U .
O1 O 0.12458(15) 1.08268(12) 0.9007(3) 0.0458(8) Uani 1 1 d D . .
H1 H 0.083020 1.078417 0.893693 0.069 Uiso 1 1 d DR U .
O2 O 0.21484(14) 1.04548(13) 0.8634(2) 0.0426(7) Uani 1 1 d . . .
O3 O 0.09690(16) 1.00823(14) 0.7500(2) 0.0473(8) Uani 1 1 d . . .
O4 O 0.29749(13) 0.98002(13) 1.1097(3) 0.0429(7) Uani 1 1 d D . .
H4B H 0.321238 1.012087 1.114605 0.064 Uiso 1 1 d DR U .
O5 O 0.22238(13) 1.04851(12) 1.1460(2) 0.0363(7) Uani 1 1 d . . .
O6 O 0.22738(17) 0.94188(13) 1.1864(3) 0.0484(8) Uani 1 1 d D . .
H6A H 0.210114 0.948509 1.232624 0.073 Uiso 1 1 d DR U .
O7 O 0.46703(12) 0.19867(12) 0.3212(2) 0.0317(6) Uani 1 1 d D . .
H7A H 0.503091 0.179165 0.371812 0.048 Uiso 1 1 d DR U .
O8 O 0.37367(13) 0.22693(11) 0.3533(2) 0.0330(6) Uani 1 1 d . . .
O9 O 0.40211(13) 0.12117(11) 0.3617(2) 0.0301(6) Uani 1 1 d . . .
O10 O 0.36793(14) 0.06410(12) 0.1283(2) 0.0396(7) Uani 1 1 d . . .
O11 O 0.42853(14) 0.14148(15) 0.0821(3) 0.0498(9) Uani 1 1 d . . .
O12 O 0.30864(15) 0.12591(14) -0.0444(2) 0.0470(8) Uani 1 1 d D . .
H12A H 0.267601 0.111214 -0.065958 0.070 Uiso 1 1 d DR U .
O13 O 0.27693(11) 0.15940(12) 0.1436(2) 0.0336(6) Uani 1 1 d D . .
H13A H 0.268331 0.123139 0.155253 0.050 Uiso 1 1 d DR U .
O14 O 0.18753(16) 0.92183(12) 0.9312(3) 0.0468(8) Uani 1 1 d D . .
H14A H 0.228246 0.923001 0.935528 0.070 Uiso 1 1 d DR U .
O15 O 0.29591(17) 0.07491(16) 0.3822(3) 0.0592(9) Uani 1 1 d . . .
O16 O 0.00318(18) 0.07993(19) 0.8807(3) 0.0781(12) Uani 1 1 d . . .
O17 O 0.4063(5) 0.3409(3) 0.3233(8) 0.215(4) Uani 1 1 d . . .
O18 O 0.500000 0.3099(4) 0.250000 0.194(5) Uani 1 2 d S T P

loop_
_atom_site_aniso_label
_atom_site_aniso_U_11
_atom_site_aniso_U_22
_atom_site_aniso_U_33
_atom_site_aniso_U_23
_atom_site_aniso_U_13
_atom_site_aniso_U_12
P1 0.0195(4) 0.0238(5) 0.0264(5) 0.0020(4) 0.0131(4) 0.0029(4)
P2 0.0211(5) 0.0421(6) 0.0300(5) -0.0080(4) 0.0147(4) -0.0079(5)
P3 0.0371(6) 0.0270(5) 0.0355(6) 0.0019(4) 0.0175(5) 0.0039(5)
P4 0.0337(5) 0.0317(6) 0.0349(6) -0.0013(4) 0.0185(5) 0.0008(5)
C1 0.0232(17) 0.0249(19) 0.0253(18) -0.0029(15) 0.0146(15) -0.0028(16)
C2 0.0255(17) 0.0200(18) 0.0192(17) -0.0009(14) 0.0121(14) -0.0012(16)
C3 0.0226(17) 0.0214(18) 0.0206(17) -0.0011(14) 0.0112(14) -0.0013(16)
C4 0.045(2) 0.025(2) 0.045(2) -0.0035(18) 0.025(2) -0.003(2)
C5 0.044(2) 0.026(2) 0.048(2) -0.0029(18) 0.030(2) -0.001(2)
C6 0.0287(19) 0.0200(18) 0.034(2) -0.0002(16) 0.0170(16) -0.0012(16)
C7 0.034(2) 0.029(2) 0.040(2) -0.0069(17) 0.0252(18) -0.0067(18)
C8 0.038(2) 0.034(2) 0.049(2) -0.0027(19) 0.028(2) -0.004(2)
C9 0.0298(19) 0.032(2) 0.032(2) 0.0023(17) 0.0151(17) 0.0051(18)
C10 0.0271(18) 0.0247(19) 0.0276(19) -0.0034(15) 0.0135(16) -0.0018(17)
C11 0.0299(18) 0.0213(18) 0.0178(16) -0.0001(14) 0.0131(14) 0.0007(16)
C12 0.0315(19) 0.025(2) 0.029(2) -0.0017(16) 0.0170(16) -0.0009(17)
C13 0.039(2) 0.025(2) 0.032(2) 0.0011(16) 0.0197(17) -0.0042(18)
C14 0.033(2) 0.026(2) 0.043(2) -0.0036(18) 0.0208(18) 0.0051(18)
C15 0.0287(19) 0.027(2) 0.039(2) -0.0017(17) 0.0201(17) -0.0011(17)
C16 0.0220(17) 0.0251(19) 0.0240(18) 0.0010(15) 0.0127(15) 0.0003(16)
C17 0.030(2) 0.025(2) 0.045(2) 0.0054(17) 0.0237(18) 0.0037(17)
C18 0.037(2) 0.035(2) 0.051(3) 0.0050(19) 0.031(2) 0.000(2)
C19 0.039(2) 0.028(2) 0.040(2) -0.0035(17) 0.0236(19) 0.0016(19)
C20 0.0141(16) 0.031(2) 0.0266(18) 0.0062(16) 0.0080(14) 0.0008(16)
C21 0.035(2) 0.038(2) 0.038(2) 0.0118(19) 0.0114(18) 0.001(2)
C22 0.046(3) 0.055(3) 0.065(3) 0.003(3) 0.032(2) -0.010(2)
N1 0.0276(15) 0.0214(16) 0.0304(16) -0.0018(13) 0.0183(13) -0.0015(14)
N2 0.0248(15) 0.0218(16) 0.0286(16) 0.0002(13) 0.0161(13) -0.0014(14)
N3 0.0291(16) 0.0216(16) 0.0343(17) -0.0034(13) 0.0206(14) -0.0015(14)
N4 0.0367(18) 0.0316(19) 0.041(2) -0.0005(15) 0.0176(16) -0.0109(16)
N5 0.0427(19) 0.0233(17) 0.0257(16) 0.0033(13) 0.0161(15) 0.0083(16)
N6 0.0276(16) 0.041(2) 0.0423(19) -0.0009(16) 0.0220(15) 0.0032(16)
O1 0.0470(17) 0.0396(17) 0.0489(18) -0.0062(14) 0.0211(15) 0.0086(15)
O2 0.0407(16) 0.0490(19) 0.0408(16) -0.0007(14) 0.0216(14) -0.0057(15)
O3 0.0474(18) 0.0456(18) 0.0398(17) -0.0098(14) 0.0133(14) -0.0024(16)
O4 0.0343(15) 0.0392(17) 0.0553(19) -0.0020(14) 0.0214(14) 0.0062(14)
O5 0.0375(15) 0.0346(16) 0.0404(16) 0.0008(13) 0.0215(13) 0.0086(13)
O6 0.079(2) 0.0331(16) 0.0516(18) 0.0106(14) 0.0458(18) 0.0122(17)
O7 0.0193(12) 0.0383(16) 0.0382(15) 0.0065(12) 0.0142(11) 0.0023(12)
O8 0.0315(14) 0.0309(15) 0.0417(15) -0.0096(12) 0.0217(12) 0.0022(12)
O9 0.0348(14) 0.0264(14) 0.0343(14) 0.0046(11) 0.0205(12) 0.0040(12)
O10 0.0341(15) 0.0350(16) 0.0457(17) -0.0062(13) 0.0157(13) 0.0009(14)
O11 0.0336(15) 0.071(2) 0.0584(19) -0.0323(17) 0.0327(15) -0.0242(16)
O12 0.0417(16) 0.064(2) 0.0290(15) -0.0040(14) 0.0117(13) -0.0165(16)
O13 0.0167(12) 0.0365(16) 0.0497(17) 0.0030(13) 0.0174(12) 0.0001(12)
O14 0.0518(18) 0.0296(16) 0.0587(19) -0.0106(14) 0.0261(16) 0.0002(15)
O15 0.056(2) 0.066(2) 0.069(2) -0.0012(18) 0.0411(18) -0.0127(18)
O16 0.052(2) 0.095(3) 0.077(3) -0.023(2) 0.0220(19) 0.004(2)
O17 0.250(10) 0.111(5) 0.216(9) -0.001(6) 0.057(8) -0.041(6)
O18 0.167(9) 0.079(6) 0.235(12) 0.000 0.014(9) 0.000

loop_
_atom_type_symbol
_atom_type_description
_atom_type_scat_dispersion_real
_atom_type_scat_dispersion_imag
_atom_type_scat_source
C C 0.0033 0.0016 'International Tables Vol C Tables 4.2.6.8 and 6.1.1.4'
H H 0.0000 0.0000 'International Tables Vol C Tables 4.2.6.8 and 6.1.1.4'
N N 0.0061 0.0033 'International Tables Vol C Tables 4.2.6.8 and 6.1.1.4'
O O 0.0106 0.0060 'International Tables Vol C Tables 4.2.6.8 and 6.1.1.4'
P P 0.1023 0.0942 'International Tables Vol C Tables 4.2.6.8 and 6.1.1.4'

loop_
_geom_angle_atom_site_label_1
_geom_angle_atom_site_label_2
_geom_angle_atom_site_label_3
_geom_angle
O9 P1 O8 113.64(15)
O9 P1 O7 113.59(15)
O8 P1 O7 105.78(15)
O9 P1 C20 110.58(16)
O8 P1 C20 106.36(16)
O7 P1 C20 106.35(15)
O11 P2 O10 115.10(19)
O11 P2 O12 107.52(18)
O10 P2 O12 110.76(17)
O11 P2 C20 109.49(17)
O10 P2 C20 108.35(16)
O12 P2 C20 105.16(17)
O5 P3 O6 112.93(17)
O5 P3 O4 113.73(17)
O6 P3 O4 104.69(18)
O5 P3 C19 112.92(17)
O6 P3 C19 107.17(19)
O4 P3 C19 104.65(17)
O2 P4 O3 113.38(18)
O2 P4 O1 109.58(18)
O3 P4 O1 110.54(18)
O2 P4 C19 109.27(18)
O3 P4 C19 107.03(19)
O1 P4 C19 106.78(18)
N1 C1 N3 125.2(3)
N1 C1 C6 115.8(3)
N3 C1 C6 118.9(3)
N1 C2 N2 125.0(3)
N1 C2 C11 116.6(3)
N2 C2 C11 118.2(3)
N2 C3 N3 124.9(3)
N2 C3 C16 118.2(3)
N3 C3 C16 116.9(3)
N4 C4 C5 119.6(4)
C4 C5 C6 119.6(4)
C7 C6 C5 118.7(3)
C7 C6 C1 120.1(3)
C5 C6 C1 121.1(3)
C8 C7 C6 119.5(4)
N4 C8 C7 119.9(4)
N5 C9 C10 120.3(4)
C9 C10 C11 119.1(4)
C10 C11 C12 119.3(3)
C10 C11 C2 119.4(3)
C12 C11 C2 121.3(3)
C13 C12 C11 119.0(4)
N5 C13 C12 120.4(4)
N6 C14 C15 121.3(4)
C14 C15 C16 119.1(4)
C15 C16 C17 118.9(3)
C15 C16 C3 120.0(3)
C17 C16 C3 121.0(3)
C18 C17 C16 119.0(4)
N6 C18 C17 120.7(4)
O14 C19 C22 105.8(3)
O14 C19 P3 107.9(3)
C22 C19 P3 109.8(3)
O14 C19 P4 108.7(3)
C22 C19 P4 109.4(3)
P3 C19 P4 114.8(2)
O13 C20 C21 107.2(3)
O13 C20 P1 106.5(2)
C21 C20 P1 109.4(3)
O13 C20 P2 108.9(2)
C21 C20 P2 109.9(3)
P1 C20 P2 114.60(18)
C2 N1 C1 115.2(3)
C3 N2 C2 114.9(3)
C1 N3 C3 114.8(3)
C4 N4 C8 122.6(4)
C9 N5 C13 121.9(3)
C14 N6 C18 121.0(3)

loop_
_geom_bond_atom_site_label_1
_geom_bond_atom_site_label_2
_geom_bond_distance
P1 O9 1.500(3)
P1 O8 1.525(3)
P1 O7 1.545(2)
P1 C20 1.832(4)
P2 O11 1.484(3)
P2 O10 1.499(3)
P2 O12 1.561(3)
P2 C20 1.836(4)
P3 O5 1.494(3)
P3 O6 1.540(3)
P3 O4 1.546(3)
P3 C19 1.828(4)
P4 O2 1.501(3)
P4 O3 1.518(3)
P4 O1 1.544(3)
P4 C19 1.845(4)
C1 N1 1.327(5)
C1 N3 1.333(4)
C1 C6 1.473(5)
C2 N1 1.327(4)
C2 N2 1.338(4)
C2 C11 1.483(5)
C3 N2 1.332(4)
C3 N3 1.340(5)
C3 C16 1.479(5)
C4 N4 1.329(5)
C4 C5 1.365(6)
C5 C6 1.391(5)
C6 C7 1.385(5)
C7 C8 1.364(5)
C8 N4 1.332(5)
C9 N5 1.335(5)
C9 C10 1.366(5)
C10 C11 1.388(5)
C11 C12 1.389(5)
C12 C13 1.366(5)
C13 N5 1.336(5)
C14 N6 1.324(5)
C14 C15 1.373(5)
C15 C16 1.381(5)
C16 C17 1.388(5)
C17 C18 1.377(5)
C18 N6 1.334(5)
C19 O14 1.438(5)
C19 C22 1.533(6)
C20 O13 1.442(4)
C20 C21 1.524(5)

loop_
_geom_hbond_atom_site_label_D
_geom_hbond_atom_site_label_H
_geom_hbond_atom_site_label_A
_geom_hbond_distance_DH
_geom_hbond_distance_HA
_geom_hbond_distance_DA
_geom_hbond_angle_DHA
_geom_hbond_site_symmetry_A
O14 H14A O15 0.90 1.98 2.837(4) 158.0 6_566
O13 H13A O5 0.90 2.00 2.867(4) 163.2 1_544
O12 H12A O2 0.90 1.90 2.657(4) 141.0 1_544
O7 H7A O11 0.90 1.63 2.480(4) 156.8 2_655
O6 H6A O2 0.90 1.73 2.560(4) 153.5 6_576
O4 H4B O10 0.90 1.56 2.462(4) 174.9 1_566
O1 H1 O16 0.91 1.74 2.638(5) 172.6 1_565
N6 H6 O8 0.86 1.69 2.524(4) 163.3 3
N5 H5A O9 0.86 1.77 2.622(4) 169.6 1_565
N4 H4A O5 0.86 1.84 2.689(4) 170.9 4_546
C22 H22A O3 0.96 2.62 3.115(6) 112.3 .
C18 H18 O6 0.93 2.49 3.276(5) 142.8 2_656
C14 H14 O15 0.93 2.48 3.409(5) 173.7 3
C13 H13 O11 0.93 2.49 3.363(5) 155.7 2_665
C13 H13 O10 0.93 2.42 3.180(5) 139.2 2_665
C8 H8 O13 0.93 2.42 3.077(5) 127.4 4
C4 H4 O3 0.93 2.14 3.053(5) 166.6 7_566
O14 H14A O15 0.90 1.98 2.837(4) 158.0 6_566
O13 H13A O5 0.90 2.00 2.867(4) 163.2 1_544
O12 H12A O2 0.90 1.90 2.657(4) 141.0 1_544
O7 H7A O11 0.90 1.63 2.480(4) 156.8 2_655
O6 H6A O2 0.90 1.73 2.560(4) 153.5 6_576
O4 H4B O10 0.90 1.56 2.462(4) 174.9 1_566
O1 H1 O16 0.91 1.74 2.638(5) 172.6 1_565
N6 H6 O8 0.86 1.69 2.524(4) 163.3 3
N5 H5A O9 0.86 1.77 2.622(4) 169.6 1_565
N4 H4A O5 0.86 1.84 2.689(4) 170.9 4_546
C22 H22A O3 0.96 2.62 3.115(6) 112.3 .
C18 H18 O6 0.93 2.49 3.276(5) 142.8 2_656
C14 H14 O15 0.93 2.48 3.409(5) 173.7 3
C13 H13 O11 0.93 2.49 3.363(5) 155.7 2_665
C13 H13 O10 0.93 2.42 3.180(5) 139.2 2_665
C8 H8 O13 0.93 2.42 3.077(5) 127.4 4
C4 H4 O3 0.93 2.14 3.053(5) 166.6 7_566
O14 H14A O15 0.90 1.98 2.837(4) 158.0 6_566
O13 H13A O5 0.90 2.00 2.867(4) 163.2 1_544
O12 H12A O2 0.90 1.90 2.657(4) 141.0 1_544
O7 H7A O11 0.90 1.63 2.480(4) 156.8 2_655
O6 H6A O2 0.90 1.73 2.560(4) 153.5 6_576
O4 H4B O10 0.90 1.56 2.462(4) 174.9 1_566
O1 H1 O16 0.91 1.74 2.638(5) 172.6 1_565
N6 H6 O8 0.86 1.69 2.524(4) 163.3 3
N5 H5A O9 0.86 1.77 2.622(4) 169.6 1_565
N4 H4A O5 0.86 1.84 2.689(4) 170.9 4_546
C22 H22A O3 0.96 2.62 3.115(6) 112.3 .
C18 H18 O6 0.93 2.49 3.276(5) 142.8 2_656
C14 H14 O15 0.93 2.48 3.409(5) 173.7 3
C13 H13 O11 0.93 2.49 3.363(5) 155.7 2_665
C13 H13 O10 0.93 2.42 3.180(5) 139.2 2_665
C8 H8 O13 0.93 2.42 3.077(5) 127.4 4
C4 H4 O3 0.93 2.14 3.053(5) 166.6 7_566
O14 H14A O15 0.90 1.98 2.837(4) 158.0 6_566
O13 H13A O5 0.90 2.00 2.867(4) 163.2 1_544
O12 H12A O2 0.90 1.90 2.657(4) 141.0 1_544
O7 H7A O11 0.90 1.63 2.480(4) 156.8 2_655
O6 H6A O2 0.90 1.73 2.560(4) 153.5 6_576
O4 H4B O10 0.90 1.56 2.462(4) 174.9 1_566
O1 H1 O16 0.91 1.74 2.638(5) 172.6 1_565
N6 H6 O8 0.86 1.69 2.524(4) 163.3 3
N5 H5A O9 0.86 1.77 2.622(4) 169.6 1_565
N4 H4A O5 0.86 1.84 2.689(4) 170.9 4_546
C22 H22A O3 0.96 2.62 3.115(6) 112.3 .
C18 H18 O6 0.93 2.49 3.276(5) 142.8 2_656
C14 H14 O15 0.93 2.48 3.409(5) 173.7 3
C13 H13 O11 0.93 2.49 3.363(5) 155.7 2_665
C13 H13 O10 0.93 2.42 3.180(5) 139.2 2_665
C8 H8 O13 0.93 2.42 3.077(5) 127.4 4
C4 H4 O3 0.93 2.14 3.053(5) 166.6 7_566
O14 H14A O15 0.90 1.98 2.837(4) 158.0 6_566
O13 H13A O5 0.90 2.00 2.867(4) 163.2 1_544
O12 H12A O2 0.90 1.90 2.657(4) 141.0 1_544
O7 H7A O11 0.90 1.63 2.480(4) 156.8 2_655
O6 H6A O2 0.90 1.73 2.560(4) 153.5 6_576
O4 H4B O10 0.90 1.56 2.462(4) 174.9 1_566
O1 H1 O16 0.91 1.74 2.638(5) 172.6 1_565
N6 H6 O8 0.86 1.69 2.524(4) 163.3 3
N5 H5A O9 0.86 1.77 2.622(4) 169.6 1_565
N4 H4A O5 0.86 1.84 2.689(4) 170.9 4_546
C22 H22A O3 0.96 2.62 3.115(6) 112.3 .
C18 H18 O6 0.93 2.49 3.276(5) 142.8 2_656
C14 H14 O15 0.93 2.48 3.409(5) 173.7 3
C13 H13 O11 0.93 2.49 3.363(5) 155.7 2_665
C13 H13 O10 0.93 2.42 3.180(5) 139.2 2_665
C8 H8 O13 0.93 2.42 3.077(5) 127.4 4
C4 H4 O3 0.93 2.14 3.053(5) 166.6 7_566
C4 H4 O3 0.93 2.14 3.053(5) 166.6 7_566
C8 H8 O13 0.93 2.42 3.077(5) 127.4 4
C13 H13 O10 0.93 2.42 3.180(5) 139.2 2_665
C13 H13 O11 0.93 2.49 3.363(5) 155.7 2_665
C14 H14 O15 0.93 2.48 3.409(5) 173.7 3
C18 H18 O6 0.93 2.49 3.276(5) 142.8 2_656
C22 H22A O3 0.96 2.62 3.115(6) 112.3 .
N4 H4A O5 0.86 1.84 2.689(4) 170.9 4_546
N5 H5A O9 0.86 1.77 2.622(4) 169.6 1_565
N6 H6 O8 0.86 1.69 2.524(4) 163.3 3
O1 H1 O16 0.91 1.74 2.638(5) 172.6 1_565
O4 H4B O10 0.90 1.56 2.462(4) 174.9 1_566
O6 H6A O2 0.90 1.73 2.560(4) 153.5 6_576
O7 H7A O11 0.90 1.63 2.480(4) 156.8 2_655
O12 H12A O2 0.90 1.90 2.657(4) 141.0 1_544
O13 H13A O5 0.90 2.00 2.867(4) 163.2 1_544
O14 H14A O15 0.90 1.98 2.837(4) 158.0 6_566
C4 H4 O3 0.93 2.14 3.053(5) 166.6 7_566
C8 H8 O13 0.93 2.42 3.077(5) 127.4 4
C13 H13 O10 0.93 2.42 3.180(5) 139.2 2_665
C13 H13 O11 0.93 2.49 3.363(5) 155.7 2_665
C14 H14 O15 0.93 2.48 3.409(5) 173.7 3
C18 H18 O6 0.93 2.49 3.276(5) 142.8 2_656
C22 H22A O3 0.96 2.62 3.115(6) 112.3 .
N4 H4A O5 0.86 1.84 2.689(4) 170.9 4_546
N5 H5A O9 0.86 1.77 2.622(4) 169.6 1_565
N6 H6 O8 0.86 1.69 2.524(4) 163.3 3
O1 H1 O16 0.91 1.74 2.638(5) 172.6 1_565
O4 H4B O10 0.90 1.56 2.462(4) 174.9 1_566
O6 H6A O2 0.90 1.73 2.560(4) 153.5 6_576
O7 H7A O11 0.90 1.63 2.480(4) 156.8 2_655
O12 H12A O2 0.90 1.90 2.657(4) 141.0 1_544
O13 H13A O5 0.90 2.00 2.867(4) 163.2 1_544
O14 H14A O15 0.90 1.98 2.837(4) 158.0 6_566
C4 H4 O3 0.93 2.14 3.053(5) 166.6 7_566
C8 H8 O13 0.93 2.42 3.077(5) 127.4 4
C13 H13 O10 0.93 2.42 3.180(5) 139.2 2_665
C13 H13 O11 0.93 2.49 3.363(5) 155.7 2_665
C14 H14 O15 0.93 2.48 3.409(5) 173.7 3
C18 H18 O6 0.93 2.49 3.276(5) 142.8 2_656
C22 H22A O3 0.96 2.62 3.115(6) 112.3 .
N4 H4A O5 0.86 1.84 2.689(4) 170.9 4_546
N5 H5A O9 0.86 1.77 2.622(4) 169.6 1_565
N6 H6 O8 0.86 1.69 2.524(4) 163.3 3
O1 H1 O16 0.91 1.74 2.638(5) 172.6 1_565
O4 H4B O10 0.90 1.56 2.462(4) 174.9 1_566
O6 H6A O2 0.90 1.73 2.560(4) 153.5 6_576
O7 H7A O11 0.90 1.63 2.480(4) 156.8 2_655
O12 H12A O2 0.90 1.90 2.657(4) 141.0 1_544
O13 H13A O5 0.90 2.00 2.867(4) 163.2 1_544
O14 H14A O15 0.90 1.98 2.837(4) 158.0 6_566
C4 H4 O3 0.93 2.14 3.053(5) 166.6 7_566
C8 H8 O13 0.93 2.42 3.077(5) 127.4 4
C13 H13 O10 0.93 2.42 3.180(5) 139.2 2_665
C13 H13 O11 0.93 2.49 3.363(5) 155.7 2_665
C14 H14 O15 0.93 2.48 3.409(5) 173.7 3
C18 H18 O6 0.93 2.49 3.276(5) 142.8 2_656
C22 H22A O3 0.96 2.62 3.115(6) 112.3 .
N4 H4A O5 0.86 1.84 2.689(4) 170.9 4_546
N5 H5A O9 0.86 1.77 2.622(4) 169.6 1_565
N6 H6 O8 0.86 1.69 2.524(4) 163.3 3
O1 H1 O16 0.91 1.74 2.638(5) 172.6 1_565
O4 H4B O10 0.90 1.56 2.462(4) 174.9 1_566
O6 H6A O2 0.90 1.73 2.560(4) 153.5 6_576
O7 H7A O11 0.90 1.63 2.480(4) 156.8 2_655
O12 H12A O2 0.90 1.90 2.657(4) 141.0 1_544
O13 H13A O5 0.90 2.00 2.867(4) 163.2 1_544
O14 H14A O15 0.90 1.98 2.837(4) 158.0 6_566
